data_7025162
loop_
_publ_author_name
'Zhang, Li'
'Xu, Guan-Cheng'
'Xu, Hong-Bin'
'Mereacre, Valeriu'
'Wang, Zhe-Ming'
'Powell, Annie K.'
'Gao, Song'

_publ_section_title
;
 Synthesis, magnetic and photomagnetic study of new iron(ii)
 spin-crossover complexes with N4O2 coordination sphere
;
_journal_issue 20
_journal_name_full 'Dalton Transactions'
_journal_page_first 4856
_journal_paper_doi 10.1039/b925482j
_journal_volume 39
_journal_year 2010
_chemical_formula_moiety 'C28 H24 Fe N6 O4'
_chemical_formula_sum 'C28 H24 Fe N6 O4'
_chemical_formula_weight 564.38
_chemical_name_systematic
;
?
;
_space_group_IT_number 41
_symmetry_cell_setting orthorhombic
_symmetry_space_group_name_Hall 'A 2 -2ab'
_symmetry_space_group_name_H-M 'A b a 2'
_atom_sites_solution_hydrogens geom
_atom_sites_solution_primary direct
_atom_sites_solution_secondary difmap
_audit_creation_method SHELXL-97
_cell_angle_alpha 90.00
_cell_angle_beta 90.00
_cell_angle_gamma 90.00
_cell_formula_units_Z 4
_cell_length_a 12.398(3)
_cell_length_b 18.807(4)
_cell_length_c 10.325(2)
_cell_measurement_reflns_used 17623
_cell_measurement_temperature 110(2)
_cell_measurement_theta_max 26.373
_cell_measurement_theta_min 3.395
_cell_volume 2407.5(9)
_computing_cell_refinement 'HKL Scalepack (Otwinowski & Minor, 1997)'
_computing_data_collection 'KappaCCD (Nonius B. V., 1998)'
_computing_data_reduction 'HKL Denzo (Otwinowski & Minor, 1997) & maXu (Mackay et al. 1998)'
_computing_molecular_graphics 'Bruker SHELXTL V5.1 (Sheldrick, 1998)'
_computing_publication_material 'SHELXL-97 (Sheldrick, 1997)'
_computing_structure_refinement 'SHELXL-97 (Sheldrick, 1997)'
_computing_structure_solution 'SHELXS-97 (Sheldrick, 1997)'
_diffrn_ambient_temperature 110(2)
_diffrn_detector_area_resol_mean 9
_diffrn_measured_fraction_theta_full 0.994
_diffrn_measured_fraction_theta_max 0.994
_diffrn_measurement_device_type 'NONIUS kappaCCD'
_diffrn_measurement_method CCD
_diffrn_radiation_monochromator graphite
_diffrn_radiation_source 'fine-focus sealed tube'
_diffrn_radiation_type MoK\a
_diffrn_radiation_wavelength 0.71073
_diffrn_reflns_av_R_equivalents 0.0566
_diffrn_reflns_av_sigmaI/netI 0.0412
_diffrn_reflns_limit_h_max 15
_diffrn_reflns_limit_h_min -15
_diffrn_reflns_limit_k_max 23
_diffrn_reflns_limit_k_min -23
_diffrn_reflns_limit_l_max 12
_diffrn_reflns_limit_l_min -12
_diffrn_reflns_number 16624
_diffrn_reflns_theta_full 26.00
_diffrn_reflns_theta_max 26.00
_diffrn_reflns_theta_min 3.94
_diffrn_standards_decay_% none
_exptl_absorpt_coefficient_mu 0.677
_exptl_absorpt_correction_T_max 0.954
_exptl_absorpt_correction_T_min 0.923
_exptl_absorpt_correction_type multi-scan
_exptl_absorpt_process_details
;
multi-scan from symmetry-related measurements
Sortav (Blessing 1995, 1997)
;
_exptl_crystal_colour 'black green'
_exptl_crystal_density_diffrn 1.557
_exptl_crystal_density_method 'not measured'
_exptl_crystal_description block
_exptl_crystal_F_000 1168
_exptl_crystal_size_max 0.12
_exptl_crystal_size_mid 0.10
_exptl_crystal_size_min 0.07
_refine_diff_density_max 0.278
_refine_diff_density_min -0.183
_refine_diff_density_rms 0.040
_refine_ls_abs_structure_details 'Flack H D (1983), Acta Cryst. A39, 876-881'
_refine_ls_abs_structure_Flack 0.301(18)
_refine_ls_extinction_method none
_refine_ls_goodness_of_fit_ref 1.011
_refine_ls_hydrogen_treatment constr
_refine_ls_matrix_type full
_refine_ls_number_parameters 180
_refine_ls_number_reflns 2353
_refine_ls_number_restraints 1
_refine_ls_restrained_S_all 1.010
_refine_ls_R_factor_all 0.0437
_refine_ls_R_factor_gt 0.0297
_refine_ls_shift/su_max 0.000
_refine_ls_shift/su_mean 0.000
_refine_ls_structure_factor_coef Fsqd
_refine_ls_weighting_details 'calc w=1/[\s^2^(Fo^2^)+(0.0368P)^2^+0.0000P] where P=(Fo^2^+2Fc^2^)/3'
_refine_ls_weighting_scheme calc
_refine_ls_wR_factor_gt 0.0631
_refine_ls_wR_factor_ref 0.0665
_reflns_number_gt 1954
_reflns_number_total 2353
_reflns_threshold_expression >2sigma(I)
_cod_data_source_file b925482j.txt
_cod_data_source_block 5b
_cod_depositor_comments
;
The following automatic conversions were performed:

'_symmetry_cell_setting' value 'Orthorhombic' changed to
'orthorhombic' according to
/home/saulius/struct/CIF-dictionaries/cif_core.dic dictionary named
'cif_core.dic' version 2.4.2 from 2011-04-26.

Automatic conversion script
Id: cif_fix_values 1891 2012-01-12 08:04:46Z andrius 
;
_cod_original_cell_volume 2407.6(8)
_cod_original_sg_symbol_Hall 'A 2 -2ac'
_cod_original_sg_symbol_H-M Aba2
_cod_database_code 7025162

loop_
_symmetry_equiv_pos_as_xyz
'x, y, z'
'-x, -y, z'
'x+1/2, -y+1/2, z'
'-x+1/2, y+1/2, z'
'x, y+1/2, z+1/2'
'-x, -y+1/2, z+1/2'
'x+1/2, -y+1, z+1/2'
'-x+1/2, y+1, z+1/2'

loop_
_atom_site_label
_atom_site_type_symbol
_atom_site_fract_x
_atom_site_fract_y
_atom_site_fract_z
_atom_site_U_iso_or_equiv
_atom_site_adp_type
_atom_site_occupancy
_atom_site_symmetry_multiplicity
_atom_site_calc_flag
_atom_site_refinement_flags
Fe1 Fe 0.0000 1.0000 0.08512(5) 0.02648(13) Uani 1 2 d S
C1 C 0.01271(19) 1.10128(13) -0.1320(3) 0.0354(6) Uani 1 1 d .
H1 H -0.0624 1.1091 -0.1202 0.043 Uiso 1 1 calc R
C2 C 0.0647(2) 1.13512(13) -0.2344(2) 0.0413(6) Uani 1 1 d .
H2 H 0.0260 1.1654 -0.2915 0.050 Uiso 1 1 calc R
C3 C 0.1738(2) 1.12358(14) -0.2510(2) 0.0440(7) Uani 1 1 d .
H3 H 0.2109 1.1460 -0.3203 0.053 Uiso 1 1 calc R
C4 C 0.2290(2) 1.07946(12) -0.1671(3) 0.0384(6) Uani 1 1 d .
H4 H 0.3043 1.0718 -0.1773 0.046 Uiso 1 1 calc R
C5 C 0.17269(18) 1.04661(12) -0.0679(2) 0.0314(5) Uani 1 1 d .
C6 C 0.21744(19) 0.99403(12) 0.0213(2) 0.0301(5) Uani 1 1 d .
C7 C 0.3344(2) 0.97504(15) 0.0315(3) 0.0409(6) Uani 1 1 d .
H7A H 0.3650 0.9967 0.1096 0.061 Uiso 1 1 calc R
H7B H 0.3729 0.9927 -0.0449 0.061 Uiso 1 1 calc R
H7C H 0.3420 0.9232 0.0365 0.061 Uiso 1 1 calc R
C8 C 0.07366(19) 0.89401(13) 0.2399(2) 0.0299(5) Uani 1 1 d .
C9 C 0.08179(18) 0.83625(12) 0.3366(2) 0.0280(5) Uani 1 1 d .
C10 C 0.18238(19) 0.80737(14) 0.3737(2) 0.0354(6) Uani 1 1 d .
C11 C 0.1874(2) 0.75833(14) 0.4744(3) 0.0426(7) Uani 1 1 d .
H11 H 0.2555 0.7405 0.5012 0.051 Uiso 1 1 calc R
C12 C 0.0956(2) 0.73526(14) 0.5356(2) 0.0394(6) Uani 1 1 d .
H12 H 0.1005 0.7023 0.6050 0.047 Uiso 1 1 calc R
C13 C -0.0042(2) 0.76019(14) 0.4959(3) 0.0374(6) Uani 1 1 d .
H13 H -0.0681 0.7427 0.5353 0.045 Uiso 1 1 calc R
C14 C -0.01055(19) 0.81028(13) 0.3994(2) 0.0330(6) Uani 1 1 d .
H14 H -0.0793 0.8278 0.3745 0.040 Uiso 1 1 calc R
N1 N 0.06417(15) 1.05843(10) -0.05002(17) 0.0298(5) Uani 1 1 d .
N2 N 0.14139(13) 0.96549(9) 0.0914(2) 0.0273(4) Uani 1 1 d .
N3 N 0.16401(14) 0.91184(10) 0.17908(18) 0.0298(4) Uani 1 1 d .
O1 O -0.01820(12) 0.92465(9) 0.21940(15) 0.0298(4) Uani 1 1 d .
O2 O 0.27585(13) 0.82696(10) 0.31729(19) 0.0474(5) Uani 1 1 d .
H2A H 0.2629 0.8548 0.2556 0.071 Uiso 1 1 calc R

loop_
_atom_site_aniso_label
_atom_site_aniso_U_11
_atom_site_aniso_U_22
_atom_site_aniso_U_33
_atom_site_aniso_U_23
_atom_site_aniso_U_13
_atom_site_aniso_U_12
Fe1 0.0224(2) 0.0278(2) 0.0293(2) 0.000 0.000 -0.0004(2)
C1 0.0363(15) 0.0338(15) 0.0362(15) 0.0011(12) -0.0010(12) -0.0043(12)
C2 0.0465(18) 0.0392(16) 0.0383(14) 0.0061(13) -0.0012(12) -0.0040(13)
C3 0.0591(19) 0.0355(15) 0.0374(15) -0.0006(12) 0.0082(12) -0.0147(13)
C4 0.0391(17) 0.0319(12) 0.0441(14) -0.0068(13) 0.0081(12) -0.0111(12)
C5 0.0294(13) 0.0298(14) 0.0351(13) -0.0067(11) 0.0025(11) -0.0023(11)
C6 0.0281(13) 0.0295(14) 0.0327(12) -0.0098(11) 0.0001(11) -0.0036(10)
C7 0.0290(14) 0.0443(15) 0.0494(16) -0.0096(12) 0.0102(12) -0.0019(12)
C8 0.0280(14) 0.0301(13) 0.0317(13) -0.0074(10) -0.0055(10) 0.0013(11)
C9 0.0299(13) 0.0249(12) 0.0291(12) -0.0040(10) -0.0026(10) 0.0007(10)
C10 0.0295(14) 0.0348(15) 0.0419(14) 0.0013(11) -0.0020(12) 0.0017(11)
C11 0.0339(16) 0.0412(16) 0.0526(17) 0.0084(13) -0.0131(13) 0.0038(12)
C12 0.0439(16) 0.0375(15) 0.0369(14) 0.0066(11) -0.0041(12) 0.0006(12)
C13 0.0360(14) 0.0346(14) 0.0416(15) 0.0024(11) 0.0041(12) 0.0001(12)
C14 0.0319(14) 0.0332(14) 0.0338(14) 0.0023(10) -0.0020(11) 0.0042(11)
N1 0.0312(13) 0.0278(11) 0.0304(11) -0.0021(9) 0.0020(9) -0.0062(10)
N2 0.0233(9) 0.0265(9) 0.0320(9) -0.0075(11) 0.0022(10) 0.0006(7)
N3 0.0250(11) 0.0298(11) 0.0345(11) 0.0006(9) -0.0008(8) 0.0028(8)
O1 0.0268(9) 0.0312(10) 0.0314(9) 0.0019(7) 0.0001(7) 0.0015(7)
O2 0.0273(11) 0.0545(12) 0.0602(14) 0.0179(10) -0.0030(9) 0.0036(8)

loop_
_atom_type_symbol
_atom_type_description
_atom_type_scat_dispersion_real
_atom_type_scat_dispersion_imag
_atom_type_scat_source
C C 0.0033 0.0016 'International Tables Vol C Tables 4.2.6.8 and 6.1.1.4'
H H 0.0000 0.0000 'International Tables Vol C Tables 4.2.6.8 and 6.1.1.4'
N N 0.0061 0.0033 'International Tables Vol C Tables 4.2.6.8 and 6.1.1.4'
O O 0.0106 0.0060 'International Tables Vol C Tables 4.2.6.8 and 6.1.1.4'
Fe Fe 0.3463 0.8444 'International Tables Vol C Tables 4.2.6.8 and 6.1.1.4'

loop_
_geom_angle_atom_site_label_1
_geom_angle_atom_site_label_2
_geom_angle_atom_site_label_3
_geom_angle
_geom_angle_site_symmetry_1
_geom_angle_site_symmetry_3
N2 Fe1 N2 176.03(15) 2_575 .
N2 Fe1 N1 80.65(9) 2_575 2_575
N2 Fe1 N1 102.25(8) . 2_575
N2 Fe1 N1 102.25(8) 2_575 .
N2 Fe1 N1 80.65(9) . .
N1 Fe1 N1 88.39(11) 2_575 .
N2 Fe1 O1 80.53(8) 2_575 2_575
N2 Fe1 O1 96.68(7) . 2_575
N1 Fe1 O1 160.99(7) 2_575 2_575
N1 Fe1 O1 92.92(7) . 2_575
N2 Fe1 O1 96.68(7) 2_575 .
N2 Fe1 O1 80.53(8) . .
N1 Fe1 O1 92.92(7) 2_575 .
N1 Fe1 O1 160.99(7) . .
O1 Fe1 O1 91.96(10) 2_575 .
N1 C1 C2 122.5(2) . .
N1 C1 H1 118.7 . .
C2 C1 H1 118.7 . .
C3 C2 C1 118.4(2) . .
C3 C2 H2 120.8 . .
C1 C2 H2 120.8 . .
C2 C3 C4 120.2(2) . .
C2 C3 H3 119.9 . .
C4 C3 H3 119.9 . .
C3 C4 C5 118.8(2) . .
C3 C4 H4 120.6 . .
C5 C4 H4 120.6 . .
N1 C5 C4 121.3(2) . .
N1 C5 C6 113.3(2) . .
C4 C5 C6 125.2(2) . .
N2 C6 C5 110.7(2) . .
N2 C6 C7 124.3(2) . .
C5 C6 C7 125.0(2) . .
C6 C7 H7A 109.5 . .
C6 C7 H7B 109.5 . .
H7A C7 H7B 109.5 . .
C6 C7 H7C 109.5 . .
H7A C7 H7C 109.5 . .
H7B C7 H7C 109.5 . .
O1 C8 N3 123.5(2) . .
O1 C8 C9 119.9(2) . .
N3 C8 C9 116.6(2) . .
C14 C9 C10 117.4(2) . .
C14 C9 C8 120.8(2) . .
C10 C9 C8 121.7(2) . .
O2 C10 C11 117.8(2) . .
O2 C10 C9 122.4(2) . .
C11 C10 C9 119.8(2) . .
C12 C11 C10 121.1(2) . .
C12 C11 H11 119.4 . .
C10 C11 H11 119.4 . .
C11 C12 C13 119.8(2) . .
C11 C12 H12 120.1 . .
C13 C12 H12 120.1 . .
C14 C13 C12 119.9(3) . .
C14 C13 H13 120.1 . .
C12 C13 H13 120.1 . .
C13 C14 C9 121.8(2) . .
C13 C14 H14 119.1 . .
C9 C14 H14 119.1 . .
C1 N1 C5 118.7(2) . .
C1 N1 Fe1 126.99(16) . .
C5 N1 Fe1 113.87(16) . .
C6 N2 N3 121.09(18) . .
C6 N2 Fe1 121.04(17) . .
N3 N2 Fe1 117.74(14) . .
C8 N3 N2 108.84(18) . .
C8 O1 Fe1 109.31(15) . .
C10 O2 H2A 109.5 . .

loop_
_geom_bond_atom_site_label_1
_geom_bond_atom_site_label_2
_geom_bond_distance
_geom_bond_site_symmetry_2
Fe1 N2 1.8704(17) 2_575
Fe1 N2 1.8704(17) .
Fe1 N1 1.9461(19) 2_575
Fe1 N1 1.9461(19) .
Fe1 O1 1.9954(17) 2_575
Fe1 O1 1.9954(17) .
C1 N1 1.332(3) .
C1 C2 1.392(3) .
C1 H1 0.9500 .
C2 C3 1.381(4) .
C2 H2 0.9500 .
C3 C4 1.381(4) .
C3 H3 0.9500 .
C4 C5 1.385(3) .
C4 H4 0.9500 .
C5 N1 1.376(3) .
C5 C6 1.461(3) .
C6 N2 1.304(3) .
C6 C7 1.498(3) .
C7 H7A 0.9800 .
C7 H7B 0.9800 .
C7 H7C 0.9800 .
C8 O1 1.294(3) .
C8 N3 1.327(3) .
C8 C9 1.479(3) .
C9 C14 1.403(3) .
C9 C10 1.413(3) .
C10 O2 1.348(3) .
C10 C11 1.391(4) .
C11 C12 1.372(3) .
C11 H11 0.9500 .
C12 C13 1.385(3) .
C12 H12 0.9500 .
C13 C14 1.373(4) .
C13 H13 0.9500 .
C14 H14 0.9500 .
N2 N3 1.384(3) .
O2 H2A 0.8400 .
